data_4324690
loop_
_publ_author_name
'Vadapalli Chandrasekhar'
'Venkatasubbiah Krishnan'
'Ramachandran Azhakar'
'Tapas Senapati'
'Atanu Dey'
'R. Suriya Narayanan'

_publ_contact_author_address
;Head, Department of Chemistry
Indian Institute of Technology Kanpur
Kanpur 208016
Uttarpradesh
India
;
_publ_contact_author_email vc@iitk.ac.in
_publ_contact_author_fax '+91-512-259 7436'
_publ_contact_author_name 'Prof. V. Chandrasekhar'
_publ_contact_author_phone '+91-512-259 7259'
_publ_section_title
;
 Carbophosphazene-Supported Ligand Systems Containing Pyrazole/Guanidine
 Coordinating Groups
;
_journal_name_full 'Inorganic Chemistry'
_journal_page_first 2568
_journal_page_last 2579
_journal_paper_doi 10.1021/ic102415x
_journal_volume 50
_journal_year 2011
_chemical_formula_moiety 'C21 H31 N10 P'
_chemical_formula_sum 'C21 H31 N10 P'
_chemical_formula_weight 454.53
_chemical_name_systematic
; 
 ? 
;
_space_group_IT_number 15
_symmetry_cell_setting monoclinic
_symmetry_space_group_name_Hall '-C 2yc'
_symmetry_space_group_name_H-M 'C 1 2/c 1'
_atom_sites_solution_hydrogens geom
_atom_sites_solution_primary direct
_atom_sites_solution_secondary difmap
_audit_creation_method SHELXL-97
_cell_angle_alpha 90.00
_cell_angle_beta 101.4370(10)
_cell_angle_gamma 90.00
_cell_formula_units_Z 8
_cell_length_a 26.7857(17)
_cell_length_b 10.7537(7)
_cell_length_c 16.5219(10)
_cell_measurement_temperature 100(2)
_cell_volume 4664.6(5)
_computing_structure_refinement 'SHELXL-97 (Sheldrick, 1997)'
_computing_structure_solution 'SHELXS-97 (Sheldrick, 1990)'
_diffrn_ambient_temperature 100(2)
_diffrn_measured_fraction_theta_full 0.919
_diffrn_measured_fraction_theta_max 0.919
_diffrn_measurement_device_type 'Bruker Smart APEX CCD'
_diffrn_measurement_method '\w scans'
_diffrn_radiation_monochromator graphite
_diffrn_radiation_source 'fine-focus sealed tube'
_diffrn_radiation_type MoK\a
_diffrn_radiation_wavelength 0.71073
_diffrn_reflns_av_R_equivalents 0.0168
_diffrn_reflns_av_sigmaI/netI 0.0198
_diffrn_reflns_limit_h_max 35
_diffrn_reflns_limit_h_min -21
_diffrn_reflns_limit_k_max 14
_diffrn_reflns_limit_k_min -14
_diffrn_reflns_limit_l_max 21
_diffrn_reflns_limit_l_min -21
_diffrn_reflns_number 13951
_diffrn_reflns_theta_full 28.31
_diffrn_reflns_theta_max 28.31
_diffrn_reflns_theta_min 1.55
_exptl_absorpt_coefficient_mu 0.149
_exptl_absorpt_correction_T_max 1.000000
_exptl_absorpt_correction_T_min 0.826412
_exptl_absorpt_correction_type empirical
_exptl_absorpt_process_details sadabs
_exptl_crystal_colour colourless
_exptl_crystal_density_diffrn 1.294
_exptl_crystal_description prism
_exptl_crystal_F_000 1936
_exptl_crystal_size_max 0.7
_exptl_crystal_size_mid 0.7
_exptl_crystal_size_min 0.6
_refine_diff_density_max 0.610
_refine_diff_density_min -0.388
_refine_diff_density_rms 0.082
_refine_ls_extinction_coef 0.00032(19)
_refine_ls_extinction_expression Fc^*^=kFc[1+0.001xFc^2^\l^3^/sin(2\q)]^-1/4^
_refine_ls_extinction_method SHELXL
_refine_ls_goodness_of_fit_ref 1.026
_refine_ls_hydrogen_treatment constr
_refine_ls_matrix_type full
_refine_ls_number_parameters 298
_refine_ls_number_reflns 5341
_refine_ls_number_restraints 0
_refine_ls_restrained_S_all 1.026
_refine_ls_R_factor_all 0.0507
_refine_ls_R_factor_gt 0.0459
_refine_ls_shift/su_max 0.001
_refine_ls_shift/su_mean 0.000
_refine_ls_structure_factor_coef Fsqd
_refine_ls_weighting_details 'calc w=1/[\s^2^(Fo^2^)+(0.0800P)^2^+4.4622P] where P=(Fo^2^+2Fc^2^)/3'
_refine_ls_weighting_scheme calc
_refine_ls_wR_factor_gt 0.1257
_refine_ls_wR_factor_ref 0.1305
_reflns_number_gt 4757
_reflns_number_total 5341
_reflns_threshold_expression >2sigma(I)
_cod_data_source_file ic102415x_si_002_02.cif
_cod_data_source_block Compound-2
_cod_database_code 4324690

loop_
_symmetry_equiv_pos_as_xyz
'x, y, z'
'-x, y, -z+1/2'
'x+1/2, y+1/2, z'
'-x+1/2, y+1/2, -z+1/2'
'-x, -y, -z'
'x, -y, z-1/2'
'-x+1/2, -y+1/2, -z'
'x+1/2, -y+1/2, z-1/2'

loop_
_atom_site_label
_atom_site_type_symbol
_atom_site_fract_x
_atom_site_fract_y
_atom_site_fract_z
_atom_site_U_iso_or_equiv
_atom_site_adp_type
_atom_site_occupancy
_atom_site_symmetry_multiplicity
_atom_site_calc_flag
_atom_site_refinement_flags
C1 C 0.35071(5) 0.16924(12) 0.01098(8) 0.0195(3) Uani 1 1 d .
C2 C 0.28930(5) 0.02048(13) -0.03453(8) 0.0205(3) Uani 1 1 d .
C3 C 0.46560(6) -0.12740(15) 0.04696(10) 0.0292(3) Uani 1 1 d .
C4 C 0.48461(7) -0.18350(17) -0.01405(12) 0.0382(4) Uani 1 1 d .
H4 H 0.5195 -0.1977 -0.0151 0.046 Uiso 1 1 calc R
C5 C 0.44214(8) -0.21656(17) -0.07584(11) 0.0396(4) Uani 1 1 d .
C6 C 0.49180(7) -0.07366(19) 0.12719(11) 0.0377(4) Uani 1 1 d .
H6A H 0.4881 -0.1302 0.1721 0.057 Uiso 1 1 calc R
H6B H 0.4765 0.0070 0.1356 0.057 Uiso 1 1 calc R
H6C H 0.5280 -0.0623 0.1267 0.057 Uiso 1 1 calc R
C7 C 0.44192(11) -0.2829(3) -0.15560(15) 0.0735(9) Uani 1 1 d .
H7A H 0.4069 -0.2890 -0.1869 0.110 Uiso 1 1 calc R
H7B H 0.4561 -0.3666 -0.1441 0.110 Uiso 1 1 calc R
H7C H 0.4627 -0.2365 -0.1879 0.110 Uiso 1 1 calc R
C8 C 0.36361(6) -0.04295(14) 0.22413(9) 0.0251(3) Uani 1 1 d .
C9 C 0.37235(6) -0.12908(16) 0.28558(10) 0.0297(3) Uani 1 1 d .
H9 H 0.3665 -0.1198 0.3401 0.036 Uiso 1 1 calc R
C10 C 0.39193(6) -0.23517(16) 0.25210(10) 0.0301(3) Uani 1 1 d .
C11 C 0.34218(7) 0.08462(17) 0.22385(11) 0.0350(4) Uani 1 1 d .
H11A H 0.3088 0.0873 0.1867 0.052 Uiso 1 1 calc R
H11B H 0.3652 0.1438 0.2047 0.052 Uiso 1 1 calc R
H11C H 0.3385 0.1069 0.2799 0.052 Uiso 1 1 calc R
C12 C 0.40900(8) -0.3551(2) 0.29440(13) 0.0460(5) Uani 1 1 d .
H12A H 0.4185 -0.4134 0.2544 0.069 Uiso 1 1 calc R
H12B H 0.3812 -0.3906 0.3176 0.069 Uiso 1 1 calc R
H12C H 0.4385 -0.3399 0.3389 0.069 Uiso 1 1 calc R
C13 C 0.33967(6) 0.39354(13) -0.03721(9) 0.0233(3) Uani 1 1 d .
C14 C 0.36950(6) 0.49625(13) -0.01515(10) 0.0262(3) Uani 1 1 d .
H14 H 0.3631 0.5784 -0.0358 0.031 Uiso 1 1 calc R
C15 C 0.41181(6) 0.45580(13) 0.04454(10) 0.0260(3) Uani 1 1 d .
C16 C 0.28998(6) 0.38654(14) -0.09597(10) 0.0289(3) Uani 1 1 d .
H16A H 0.2802 0.4697 -0.1179 0.043 Uiso 1 1 calc R
H16B H 0.2639 0.3548 -0.0673 0.043 Uiso 1 1 calc R
H16C H 0.2930 0.3305 -0.1415 0.043 Uiso 1 1 calc R
C17 C 0.45523(6) 0.53197(15) 0.08910(12) 0.0347(4) Uani 1 1 d .
H17A H 0.4734 0.4857 0.1371 0.052 Uiso 1 1 calc R
H17B H 0.4422 0.6100 0.1075 0.052 Uiso 1 1 calc R
H17C H 0.4786 0.5502 0.0519 0.052 Uiso 1 1 calc R
C18 C 0.22178(6) -0.13024(14) -0.08232(9) 0.0247(3) Uani 1 1 d .
H18A H 0.1845 -0.1265 -0.1035 0.030 Uiso 1 1 calc R
H18B H 0.2275 -0.1642 -0.0255 0.030 Uiso 1 1 calc R
C19 C 0.24531(6) -0.21782(14) -0.13631(10) 0.0288(3) Uani 1 1 d .
H19A H 0.2394 -0.1856 -0.1929 0.043 Uiso 1 1 calc R
H19B H 0.2297 -0.3003 -0.1362 0.043 Uiso 1 1 calc R
H19C H 0.2820 -0.2242 -0.1147 0.043 Uiso 1 1 calc R
C20 C 0.21188(6) 0.09239(14) -0.12878(9) 0.0248(3) Uani 1 1 d .
H20A H 0.2225 0.1752 -0.1053 0.030 Uiso 1 1 calc R
H20B H 0.1757 0.0802 -0.1255 0.030 Uiso 1 1 calc R
C21 C 0.21675(7) 0.08979(18) -0.21812(10) 0.0376(4) Uani 1 1 d .
H21A H 0.2524 0.1030 -0.2218 0.056 Uiso 1 1 calc R
H21B H 0.1957 0.1558 -0.2484 0.056 Uiso 1 1 calc R
H21C H 0.2053 0.0089 -0.2422 0.056 Uiso 1 1 calc R
N1 N 0.31394(5) -0.07502(11) 0.00937(7) 0.0216(3) Uani 1 1 d .
N2 N 0.38441(5) 0.09873(11) 0.06087(8) 0.0241(3) Uani 1 1 d .
N3 N 0.30631(5) 0.14063(11) -0.03631(7) 0.0217(2) Uani 1 1 d .
N4 N 0.41315(5) -0.12887(11) 0.02138(7) 0.0230(3) Uani 1 1 d .
N5 N 0.39871(6) -0.18260(12) -0.05618(8) 0.0301(3) Uani 1 1 d .
N6 N 0.37847(5) -0.09767(11) 0.15651(7) 0.0222(3) Uani 1 1 d .
N7 N 0.39524(5) -0.21849(12) 0.17425(8) 0.0269(3) Uani 1 1 d .
N8 N 0.36482(5) 0.29584(11) 0.00848(7) 0.0211(2) Uani 1 1 d .
N9 N 0.40932(5) 0.33494(11) 0.05927(8) 0.0242(3) Uani 1 1 d .
N10 N 0.24274(5) -0.00331(11) -0.07935(7) 0.0231(3) Uani 1 1 d .
P1 P 0.369554(13) -0.04558(3) 0.05850(2) 0.01969(12) Uani 1 1 d .

loop_
_atom_site_aniso_label
_atom_site_aniso_U_11
_atom_site_aniso_U_22
_atom_site_aniso_U_33
_atom_site_aniso_U_23
_atom_site_aniso_U_13
_atom_site_aniso_U_12
C1 0.0262(7) 0.0121(6) 0.0220(6) 0.0003(5) 0.0091(5) 0.0014(5)
C2 0.0264(7) 0.0157(6) 0.0197(6) 0.0006(5) 0.0055(5) 0.0012(5)
C3 0.0267(7) 0.0251(7) 0.0371(8) 0.0117(6) 0.0094(6) 0.0041(6)
C4 0.0363(9) 0.0366(9) 0.0459(10) 0.0145(8) 0.0183(8) 0.0153(7)
C5 0.0509(10) 0.0345(9) 0.0365(9) 0.0054(7) 0.0160(8) 0.0206(8)
C6 0.0269(8) 0.0426(10) 0.0412(9) 0.0092(8) 0.0010(7) -0.0013(7)
C7 0.0867(18) 0.088(2) 0.0473(12) -0.0138(12) 0.0163(12) 0.0517(16)
C8 0.0223(7) 0.0282(8) 0.0238(7) -0.0030(6) 0.0021(5) 0.0006(5)
C9 0.0267(7) 0.0387(9) 0.0238(7) 0.0028(6) 0.0054(6) 0.0026(6)
C10 0.0294(7) 0.0306(8) 0.0310(8) 0.0108(6) 0.0073(6) 0.0026(6)
C11 0.0394(9) 0.0325(9) 0.0319(8) -0.0069(7) 0.0043(7) 0.0095(7)
C12 0.0543(11) 0.0417(11) 0.0450(10) 0.0238(9) 0.0171(9) 0.0110(9)
C13 0.0321(8) 0.0142(6) 0.0251(7) 0.0022(5) 0.0095(6) 0.0023(5)
C14 0.0344(8) 0.0140(6) 0.0327(8) 0.0007(6) 0.0127(6) 0.0006(6)
C15 0.0280(7) 0.0154(6) 0.0370(8) -0.0033(6) 0.0127(6) -0.0002(5)
C16 0.0378(8) 0.0178(7) 0.0290(7) 0.0044(6) 0.0019(6) 0.0019(6)
C17 0.0311(8) 0.0188(7) 0.0544(11) -0.0065(7) 0.0093(7) -0.0033(6)
C18 0.0253(7) 0.0192(7) 0.0283(7) 0.0002(6) 0.0024(5) -0.0030(5)
C19 0.0357(8) 0.0205(7) 0.0303(8) -0.0018(6) 0.0067(6) -0.0028(6)
C20 0.0286(7) 0.0193(7) 0.0251(7) 0.0006(5) 0.0018(5) 0.0012(5)
C21 0.0481(10) 0.0361(9) 0.0301(8) 0.0093(7) 0.0116(7) 0.0132(8)
N1 0.0264(6) 0.0138(5) 0.0243(6) 0.0028(4) 0.0042(5) 0.0006(4)
N2 0.0262(6) 0.0148(6) 0.0297(6) 0.0021(5) 0.0013(5) -0.0003(5)
N3 0.0274(6) 0.0143(5) 0.0230(6) 0.0017(4) 0.0038(5) 0.0001(4)
N4 0.0263(6) 0.0182(6) 0.0253(6) 0.0034(5) 0.0069(5) 0.0029(5)
N5 0.0417(8) 0.0216(6) 0.0278(6) -0.0011(5) 0.0086(6) 0.0083(5)
N6 0.0256(6) 0.0166(6) 0.0241(6) 0.0026(4) 0.0041(5) 0.0027(4)
N7 0.0325(7) 0.0183(6) 0.0310(7) 0.0083(5) 0.0087(5) 0.0044(5)
N8 0.0251(6) 0.0129(5) 0.0258(6) 0.0000(4) 0.0066(5) 0.0003(4)
N9 0.0232(6) 0.0158(6) 0.0338(7) -0.0028(5) 0.0062(5) -0.0002(4)
N10 0.0271(6) 0.0164(6) 0.0240(6) 0.0011(5) 0.0008(5) -0.0005(5)
P1 0.0233(2) 0.01280(18) 0.0230(2) 0.00218(12) 0.00462(14) 0.00107(12)

loop_
_atom_type_symbol
_atom_type_description
_atom_type_scat_dispersion_real
_atom_type_scat_dispersion_imag
_atom_type_scat_source
C C 0.0033 0.0016 'International Tables Vol C Tables 4.2.6.8 and 6.1.1.4'
H H 0.0000 0.0000 'International Tables Vol C Tables 4.2.6.8 and 6.1.1.4'
N N 0.0061 0.0033 'International Tables Vol C Tables 4.2.6.8 and 6.1.1.4'
P P 0.1023 0.0942 'International Tables Vol C Tables 4.2.6.8 and 6.1.1.4'

loop_
_geom_angle_atom_site_label_1
_geom_angle_atom_site_label_2
_geom_angle_atom_site_label_3
_geom_angle
N3 C1 N2 130.74(13)
N3 C1 N8 114.85(12)
N2 C1 N8 114.41(12)
N10 C2 N1 116.90(13)
N10 C2 N3 116.33(12)
N1 C2 N3 126.74(13)
C4 C3 N4 105.99(15)
C4 C3 C6 130.84(16)
N4 C3 C6 123.17(15)
C3 C4 C5 106.33(15)
N5 C5 C4 112.01(16)
N5 C5 C7 119.91(19)
C4 C5 C7 128.08(18)
C9 C8 N6 106.12(13)
C9 C8 C11 129.80(15)
N6 C8 C11 124.08(14)
C8 C9 C10 106.26(14)
N7 C10 C9 111.95(14)
N7 C10 C12 119.99(16)
C9 C10 C12 128.06(16)
C14 C13 N8 105.73(13)
C14 C13 C16 127.92(13)
N8 C13 C16 126.33(13)
C13 C14 C15 106.37(13)
N9 C15 C14 111.51(13)
N9 C15 C17 120.66(15)
C14 C15 C17 127.83(14)
N10 C18 C19 113.24(12)
N10 C20 C21 112.61(13)
C2 N1 P1 115.70(10)
C1 N2 P1 113.71(10)
C1 N3 C2 118.00(12)
C3 N4 N5 111.50(13)
C3 N4 P1 128.23(11)
N5 N4 P1 118.14(10)
C5 N5 N4 104.14(14)
N7 N6 C8 111.07(12)
N7 N6 P1 119.51(10)
C8 N6 P1 128.57(10)
C10 N7 N6 104.59(13)
N9 N8 C13 111.57(11)
N9 N8 C1 118.60(11)
C13 N8 C1 129.81(12)
C15 N9 N8 104.82(12)
C2 N10 C20 122.26(12)
C2 N10 C18 120.08(12)
C20 N10 C18 117.63(12)
N1 P1 N2 114.27(7)
N1 P1 N4 110.98(6)
N2 P1 N4 109.77(7)
N1 P1 N6 111.50(6)
N2 P1 N6 108.15(6)
N4 P1 N6 101.37(6)

loop_
_geom_bond_atom_site_label_1
_geom_bond_atom_site_label_2
_geom_bond_distance
C1 N3 1.3232(18)
C1 N2 1.3319(18)
C1 N8 1.4157(17)
C2 N10 1.3429(18)
C2 N1 1.3515(18)
C2 N3 1.3722(18)
C3 C4 1.358(2)
C3 N4 1.385(2)
C3 C6 1.488(3)
C4 C5 1.415(3)
C5 N5 1.320(2)
C5 C7 1.497(3)
C8 C9 1.360(2)
C8 N6 1.3889(19)
C8 C11 1.487(2)
C9 C10 1.413(2)
C10 N7 1.319(2)
C10 C12 1.495(2)
C13 C14 1.370(2)
C13 N8 1.3878(18)
C13 C16 1.486(2)
C14 C15 1.415(2)
C15 N9 1.3264(19)
C15 C17 1.492(2)
C18 N10 1.4730(18)
C18 C19 1.518(2)
C20 N10 1.4634(18)
C20 C21 1.508(2)
N1 P1 1.5806(13)
N2 P1 1.6007(12)
N4 N5 1.3890(18)
N4 P1 1.6810(13)
N6 N7 1.3869(17)
N6 P1 1.6852(12)
N8 N9 1.3802(17)

loop_
_cod_related_entry_id
_cod_related_entry_database
_cod_related_entry_code
1 ChemSpider 30661156
